data_7160934
loop_
_publ_author_name
'Sergeeva, Ekaterina S.'
'Faizdrakhmanova, Anna A.'
'Vologzhanina, Anna V.'
'Ushakov, Igor A.'
'Anisimov, Aleksei A.'
'Dorovatovskii, Pavel V.'
'Tikhonov, Nikolay I.'
'Lvov, Andrey G.'

_publ_section_title
;
 Photochemical reactivity of diarylethenes: effects of carboxyl group
 derivatives.
;
_journal_issue 8
_journal_name_full 'Organic &amp; biomolecular chemistry'
_journal_page_first 1683
_journal_page_last 1689
_journal_paper_doi 10.1039/d5ob01693b
_journal_volume 24
_journal_year 2026
_chemical_formula_moiety 'C19 H16 O5'
_chemical_formula_sum 'C19 H16 O5'
_chemical_formula_weight 324.32
_chemical_melting_point 387
_space_group_crystal_system monoclinic
_space_group_IT_number 15
_space_group_name_Hall '-C 2yc'
_space_group_name_H-M_alt 'C 1 2/c 1'
_atom_sites_solution_hydrogens geom
_audit_creation_date 2024-02-27
_audit_creation_method
;
Olex2 1.5
(compiled 2023.08.24 svn.re1ec1418 for OlexSys, GUI svn.r6817)
;
_audit_update_record
;
2025-06-25 deposited with the CCDC.	2026-01-29 downloaded from the CCDC.
;
_cell_angle_alpha 90
_cell_angle_beta 112.960(9)
_cell_angle_gamma 90
_cell_formula_units_Z 8
_cell_length_a 23.642(8)
_cell_length_b 12.087(4)
_cell_length_c 11.817(4)
_cell_measurement_reflns_used 881
_cell_measurement_temperature 120
_cell_measurement_theta_max 20.75
_cell_measurement_theta_min 2.93
_cell_volume 3109.3(18)
_computing_molecular_graphics 'Olex2 1.5 (Dolomanov et al., 2009)'
_computing_publication_material 'Olex2 1.5 (Dolomanov et al., 2009)'
_computing_structure_refinement 'XL  (Sheldrick, 2008)'
_computing_structure_solution 'SHELXT 2014/4 (Sheldrick, 2014)'
_diffrn_ambient_temperature 120
_diffrn_measured_fraction_theta_full 1.000
_diffrn_measured_fraction_theta_max 0.991
_diffrn_measurement_device_type 'Bruker APEX-II CCD'
_diffrn_measurement_method '\f and \w scans'
_diffrn_radiation_type MoK\a
_diffrn_radiation_wavelength 0.71073
_diffrn_reflns_av_R_equivalents 0.1256
_diffrn_reflns_av_unetI/netI 0.2150
_diffrn_reflns_Laue_measured_fraction_full 1.000
_diffrn_reflns_Laue_measured_fraction_max 0.991
_diffrn_reflns_limit_h_max 33
_diffrn_reflns_limit_h_min -21
_diffrn_reflns_limit_k_max 16
_diffrn_reflns_limit_k_min -17
_diffrn_reflns_limit_l_max 16
_diffrn_reflns_limit_l_min -16
_diffrn_reflns_number 13845
_diffrn_reflns_point_group_measured_fraction_full 1.000
_diffrn_reflns_point_group_measured_fraction_max 0.991
_diffrn_reflns_theta_full 25.242
_diffrn_reflns_theta_max 30.590
_diffrn_reflns_theta_min 1.871
_diffrn_source_current 30.0
_diffrn_source_power 1.5
_diffrn_source_voltage 50.0
_diffrn_standards_number 0
_exptl_absorpt_coefficient_mu 0.101
_exptl_absorpt_correction_T_max 0.7461
_exptl_absorpt_correction_T_min 0.5652
_exptl_absorpt_correction_type multi-scan
_exptl_absorpt_process_details
;
SADABS-2016/2 (Bruker,2016/2) was used for absorption correction.
wR2(int) was 0.1184 before and 0.0664 after correction.
The Ratio of minimum to maximum transmission is 0.7575.
The \l/2 correction factor is Not present.
;
_exptl_crystal_colour colourless
_exptl_crystal_colour_primary colourless
_exptl_crystal_density_diffrn 1.386
_exptl_crystal_description needle
_exptl_crystal_F_000 1360
_exptl_crystal_size_max 0.24
_exptl_crystal_size_mid 0.04
_exptl_crystal_size_min 0.03
_refine_diff_density_max 0.323
_refine_diff_density_min -0.510
_refine_diff_density_rms 0.092
_refine_ls_extinction_method none
_refine_ls_goodness_of_fit_ref 1.009
_refine_ls_hydrogen_treatment constr
_refine_ls_matrix_type full
_refine_ls_number_parameters 221
_refine_ls_number_reflns 4738
_refine_ls_number_restraints 0
_refine_ls_restrained_S_all 1.009
_refine_ls_R_factor_all 0.2247
_refine_ls_R_factor_gt 0.0882
_refine_ls_shift/su_max 0.008
_refine_ls_shift/su_mean 0.001
_refine_ls_structure_factor_coef Fsqd
_refine_ls_weighting_details 'w=1/[\s^2^(Fo^2^)+(0.0400P)^2^+4.0000P] where P=(Fo^2^+2Fc^2^)/3'
_refine_ls_weighting_scheme calc
_refine_ls_wR_factor_gt 0.1727
_refine_ls_wR_factor_ref 0.2201
_reflns_Friedel_coverage 0.000
_reflns_number_gt 1953
_reflns_number_total 4738
_reflns_threshold_expression 'I > 2\s(I)'
_cod_data_source_file d5ob01693b2.cif
_cod_data_source_block sn14
_cod_depositor_comments 'Adding full bibliography for 7160933--7160935.cif.'
_cod_original_cell_volume 3109.2(17)
_cod_database_code 7160934
_shelx_shelxl_version_number 2018/3
_shelx_space_group_comment
;
The symmetry employed for this shelxl refinement is uniquely defined
by the following loop, which should always be used as a source of
symmetry information in preference to the above space-group names.
They are only intended as comments.
;
_shelx_estimated_absorpt_t_max 0.997
_shelx_estimated_absorpt_t_min 0.976
_olex2_refinement_description
;
1. Fixed Uiso
 At 1.2 times of:
  All C(H) groups, All C(H,H) groups
 At 1.5 times of:
  All C(H,H,H) groups
2.a Secondary CH2 refined with riding coordinates:
 C4(H4A,H4B)
2.b Aromatic/amide H refined with riding coordinates:
 C6(H6), C7(H7), C9(H9), C10(H10), C14(H14), C15(H15), C16(H16), C17(H17)
2.c Idealised Me refined as rotating group:
 C11(H11A,H11B,H11C), C19(H19A,H19B,H19C)
;
_olex2_submission_special_instructions 'No special instructions were received'

loop_
_space_group_symop_operation_xyz
'x, y, z'
'-x, y, -z+1/2'
'x+1/2, y+1/2, z'
'-x+1/2, y+1/2, -z+1/2'
'-x, -y, -z'
'x, -y, z-1/2'
'-x+1/2, -y+1/2, -z'
'x+1/2, -y+1/2, z-1/2'

loop_
_atom_site_label
_atom_site_type_symbol
_atom_site_fract_x
_atom_site_fract_y
_atom_site_fract_z
_atom_site_U_iso_or_equiv
_atom_site_adp_type
_atom_site_occupancy
_atom_site_site_symmetry_order
_atom_site_calc_flag
_atom_site_refinement_flags_posn
_atom_site_refinement_flags_adp
_atom_site_refinement_flags_occupancy
_atom_site_disorder_assembly
_atom_site_disorder_group
O1 O 0.38252(10) 0.35684(18) 0.2717(2) 0.027(2) Uani 1 1 d . . . . .
C1 C 0.33913(16) 0.3670(3) 0.3214(3) 0.027(2) Uani 1 1 d . . . . .
O2 O 0.30162(11) 0.2954(2) 0.3064(2) 0.035(2) Uani 1 1 d . . . . .
C2 C 0.34793(14) 0.4724(3) 0.3866(3) 0.020(2) Uani 1 1 d . . . . .
O3 O 0.52840(11) 0.9013(2) 0.6211(2) 0.037(2) Uani 1 1 d . . . . .
C3 C 0.39721(14) 0.5236(3) 0.3819(3) 0.020(2) Uani 1 1 d . . . . .
O4 O 0.38312(11) 0.3361(2) 0.5959(2) 0.033(2) Uani 1 1 d . . . . .
C4 C 0.42185(15) 0.4518(3) 0.3062(3) 0.024(2) Uani 1 1 d . . . . .
H4A H 0.420662 0.492212 0.232466 0.028 Uiso 1 1 calc R U . . .
H4B H 0.464776 0.429503 0.355376 0.028 Uiso 1 1 calc R U . . .
O5 O 0.30327(11) 0.2777(2) 0.6367(2) 0.034(2) Uani 1 1 d . . . . .
C5 C 0.42961(14) 0.6243(3) 0.4394(3) 0.021(2) Uani 1 1 d . . . . .
C6 C 0.41581(15) 0.6830(3) 0.5295(3) 0.023(2) Uani 1 1 d . . . . .
H6 H 0.383004 0.658510 0.550579 0.028 Uiso 1 1 calc R U . . .
C7 C 0.44896(15) 0.7744(3) 0.5865(3) 0.026(2) Uani 1 1 d . . . . .
H7 H 0.439030 0.812424 0.646678 0.032 Uiso 1 1 calc R U . . .
C8 C 0.49701(15) 0.8118(3) 0.5568(3) 0.026(2) Uani 1 1 d . . . . .
C9 C 0.51139(15) 0.7569(3) 0.4679(3) 0.026(2) Uani 1 1 d . . . . .
H9 H 0.543699 0.782785 0.445951 0.031 Uiso 1 1 calc R U . . .
C10 C 0.47803(15) 0.6646(3) 0.4123(3) 0.026(2) Uani 1 1 d . . . . .
H10 H 0.488516 0.626707 0.352721 0.031 Uiso 1 1 calc R U . . .
C11 C 0.58142(17) 0.9369(3) 0.6013(4) 0.045(2) Uani 1 1 d . . . . .
H11A H 0.569459 0.957723 0.514864 0.067 Uiso 1 1 calc R U . . .
H11B H 0.611446 0.876613 0.621626 0.067 Uiso 1 1 calc R U . . .
H11C H 0.599726 1.000946 0.653716 0.067 Uiso 1 1 calc R U . . .
C12 C 0.30255(14) 0.5067(3) 0.4387(3) 0.020(2) Uani 1 1 d . . . . .
C13 C 0.29110(14) 0.4433(3) 0.5286(3) 0.020(2) Uani 1 1 d . . . . .
C14 C 0.24391(15) 0.4741(3) 0.5634(3) 0.026(2) Uani 1 1 d . . . . .
H14 H 0.235902 0.430808 0.622621 0.032 Uiso 1 1 calc R U . . .
C15 C 0.20816(15) 0.5660(3) 0.5146(3) 0.028(2) Uani 1 1 d . . . . .
H15 H 0.176434 0.586346 0.540945 0.033 Uiso 1 1 calc R U . . .
C16 C 0.21906(15) 0.6285(3) 0.4263(3) 0.027(2) Uani 1 1 d . . . . .
H16 H 0.194505 0.691651 0.391364 0.032 Uiso 1 1 calc R U . . .
C17 C 0.26572(15) 0.5985(3) 0.3895(3) 0.024(2) Uani 1 1 d . . . . .
H17 H 0.272789 0.641722 0.329082 0.029 Uiso 1 1 calc R U . . .
C18 C 0.33078(15) 0.3480(3) 0.5865(3) 0.022(2) Uani 1 1 d . . . . .
C19 C 0.33897(16) 0.1824(3) 0.6994(4) 0.035(2) Uani 1 1 d . . . . .
H19A H 0.354246 0.143517 0.644158 0.052 Uiso 1 1 calc R U . . .
H19B H 0.313028 0.132345 0.723547 0.052 Uiso 1 1 calc R U . . .
H19C H 0.373797 0.206833 0.772773 0.052 Uiso 1 1 calc R U . . .

loop_
_atom_site_aniso_label
_atom_site_aniso_U_11
_atom_site_aniso_U_22
_atom_site_aniso_U_33
_atom_site_aniso_U_23
_atom_site_aniso_U_13
_atom_site_aniso_U_12
O1 0.032(2) 0.030(3) 0.023(3) -0.0055(10) 0.0162(14) -0.0022(11)
C1 0.031(3) 0.034(3) 0.019(3) 0.0008(15) 0.0128(17) 0.0008(17)
O2 0.042(3) 0.035(3) 0.034(3) -0.0112(12) 0.0233(15) -0.0147(13)
C2 0.023(3) 0.023(3) 0.016(3) 0.0003(14) 0.0096(16) 0.0023(14)
O3 0.034(3) 0.033(3) 0.043(3) -0.0073(13) 0.0141(15) -0.0113(12)
C3 0.025(3) 0.024(3) 0.013(3) 0.0029(13) 0.0092(16) 0.0052(14)
O4 0.029(3) 0.043(3) 0.031(3) 0.0109(12) 0.0143(14) 0.0076(12)
C4 0.028(3) 0.026(3) 0.018(3) -0.0019(14) 0.0106(17) -0.0007(15)
O5 0.030(3) 0.035(3) 0.037(3) 0.0122(12) 0.0127(14) 0.0017(12)
C5 0.021(3) 0.024(3) 0.018(3) 0.0013(14) 0.0057(16) -0.0006(14)
C6 0.020(3) 0.031(3) 0.021(3) 0.0024(15) 0.0097(16) 0.0002(15)
C7 0.029(3) 0.026(3) 0.025(3) -0.0035(15) 0.0115(18) -0.0009(16)
C8 0.026(3) 0.023(3) 0.027(3) -0.0010(15) 0.0087(18) -0.0030(15)
C9 0.024(3) 0.030(3) 0.028(3) 0.0014(16) 0.0135(18) -0.0038(15)
C10 0.025(3) 0.031(3) 0.023(3) 0.0009(15) 0.0127(17) 0.0025(16)
C11 0.033(3) 0.035(3) 0.065(4) -0.005(2) 0.018(2) -0.0136(19)
C12 0.021(3) 0.025(3) 0.015(3) -0.0038(13) 0.0073(16) -0.0019(15)
C13 0.018(3) 0.026(3) 0.016(3) -0.0004(14) 0.0064(16) -0.0022(14)
C14 0.026(3) 0.036(3) 0.021(3) 0.0044(15) 0.0119(17) -0.0002(16)
C15 0.025(3) 0.040(3) 0.022(3) -0.0004(16) 0.0135(18) 0.0034(16)
C16 0.029(3) 0.027(3) 0.024(3) -0.0011(15) 0.0091(17) 0.0041(16)
C17 0.027(3) 0.030(3) 0.019(3) -0.0027(15) 0.0120(17) -0.0028(16)
C18 0.023(3) 0.029(3) 0.016(3) -0.0003(14) 0.0086(16) -0.0020(15)
C19 0.035(3) 0.029(3) 0.037(3) 0.0082(17) 0.009(2) 0.0010(17)

loop_
_atom_type_symbol
_atom_type_description
_atom_type_scat_dispersion_real
_atom_type_scat_dispersion_imag
_atom_type_scat_source
C C 0.0033 0.0016 'International Tables Vol C Tables 4.2.6.8 and 6.1.1.4'
H H 0.0000 0.0000 'International Tables Vol C Tables 4.2.6.8 and 6.1.1.4'
O O 0.0106 0.0060 'International Tables Vol C Tables 4.2.6.8 and 6.1.1.4'

loop_
_geom_angle_atom_site_label_1
_geom_angle_atom_site_label_2
_geom_angle_atom_site_label_3
_geom_angle
_geom_angle_site_symmetry_1
_geom_angle_site_symmetry_3
_geom_angle_publ_flag
C1 O1 C4 108.4(2) . . ?
O1 C1 C2 109.1(3) . . ?
O2 C1 O1 120.3(3) . . ?
O2 C1 C2 130.6(3) . . ?
C1 C2 C12 118.9(3) . . ?
C3 C2 C1 109.1(3) . . ?
C3 C2 C12 131.9(3) . . ?
C8 O3 C11 118.0(3) . . ?
C2 C3 C4 107.5(3) . . ?
C2 C3 C5 132.3(3) . . ?
C5 C3 C4 120.0(3) . . ?
O1 C4 C3 105.7(3) . . ?
O1 C4 H4A 110.6 . . ?
O1 C4 H4B 110.6 . . ?
C3 C4 H4A 110.6 . . ?
C3 C4 H4B 110.6 . . ?
H4A C4 H4B 108.7 . . ?
C18 O5 C19 116.3(3) . . ?
C6 C5 C3 122.3(3) . . ?
C10 C5 C3 121.0(3) . . ?
C10 C5 C6 116.6(3) . . ?
C5 C6 H6 119.4 . . ?
C7 C6 C5 121.2(3) . . ?
C7 C6 H6 119.4 . . ?
C6 C7 H7 119.8 . . ?
C6 C7 C8 120.4(3) . . ?
C8 C7 H7 119.8 . . ?
O3 C8 C7 116.0(3) . . ?
O3 C8 C9 124.0(3) . . ?
C7 C8 C9 120.0(3) . . ?
C8 C9 H9 120.5 . . ?
C10 C9 C8 118.9(3) . . ?
C10 C9 H9 120.5 . . ?
C5 C10 H10 118.5 . . ?
C9 C10 C5 122.9(3) . . ?
C9 C10 H10 118.5 . . ?
O3 C11 H11A 109.5 . . ?
O3 C11 H11B 109.5 . . ?
O3 C11 H11C 109.5 . . ?
H11A C11 H11B 109.5 . . ?
H11A C11 H11C 109.5 . . ?
H11B C11 H11C 109.5 . . ?
C13 C12 C2 122.5(3) . . ?
C17 C12 C2 118.9(3) . . ?
C17 C12 C13 118.3(3) . . ?
C12 C13 C18 119.8(3) . . ?
C14 C13 C12 119.3(3) . . ?
C14 C13 C18 120.9(3) . . ?
C13 C14 H14 119.1 . . ?
C15 C14 C13 121.8(3) . . ?
C15 C14 H14 119.1 . . ?
C14 C15 H15 120.4 . . ?
C14 C15 C16 119.3(3) . . ?
C16 C15 H15 120.4 . . ?
C15 C16 H16 120.1 . . ?
C17 C16 C15 119.8(3) . . ?
C17 C16 H16 120.1 . . ?
C12 C17 H17 119.2 . . ?
C16 C17 C12 121.6(3) . . ?
C16 C17 H17 119.2 . . ?
O4 C18 O5 122.7(3) . . ?
O4 C18 C13 125.4(3) . . ?
O5 C18 C13 111.7(3) . . ?
O5 C19 H19A 109.5 . . ?
O5 C19 H19B 109.5 . . ?
O5 C19 H19C 109.5 . . ?
H19A C19 H19B 109.5 . . ?
H19A C19 H19C 109.5 . . ?
H19B C19 H19C 109.5 . . ?

loop_
_geom_bond_atom_site_label_1
_geom_bond_atom_site_label_2
_geom_bond_distance
_geom_bond_site_symmetry_2
_geom_bond_publ_flag
O1 C1 1.373(4) . ?
O1 C4 1.433(4) . ?
C1 O2 1.202(4) . ?
C1 C2 1.461(5) . ?
C2 C3 1.339(4) . ?
C2 C12 1.489(4) . ?
O3 C8 1.363(4) . ?
O3 C11 1.429(4) . ?
C3 C4 1.515(4) . ?
C3 C5 1.458(4) . ?
O4 C18 1.207(4) . ?
C4 H4A 0.9900 . ?
C4 H4B 0.9900 . ?
O5 C18 1.341(4) . ?
O5 C19 1.449(4) . ?
C5 C6 1.419(4) . ?
C5 C10 1.392(4) . ?
C6 H6 0.9500 . ?
C6 C7 1.370(4) . ?
C7 H7 0.9500 . ?
C7 C8 1.389(4) . ?
C8 C9 1.392(5) . ?
C9 H9 0.9500 . ?
C9 C10 1.377(5) . ?
C10 H10 0.9500 . ?
C11 H11A 0.9800 . ?
C11 H11B 0.9800 . ?
C11 H11C 0.9800 . ?
C12 C13 1.419(4) . ?
C12 C17 1.391(4) . ?
C13 C14 1.382(4) . ?
C13 C18 1.475(4) . ?
C14 H14 0.9500 . ?
C14 C15 1.378(5) . ?
C15 H15 0.9500 . ?
C15 C16 1.392(5) . ?
C16 H16 0.9500 . ?
C16 C17 1.382(4) . ?
C17 H17 0.9500 . ?
C19 H19A 0.9800 . ?
C19 H19B 0.9800 . ?
C19 H19C 0.9800 . ?

loop_
_geom_torsion_atom_site_label_1
_geom_torsion_atom_site_label_2
_geom_torsion_atom_site_label_3
_geom_torsion_atom_site_label_4
_geom_torsion
_geom_torsion_site_symmetry_1
_geom_torsion_site_symmetry_2
_geom_torsion_site_symmetry_3
_geom_torsion_site_symmetry_4
_geom_torsion_publ_flag
O1 C1 C2 C3 -2.7(4) . . . . ?
O1 C1 C2 C12 174.4(3) . . . . ?
C1 O1 C4 C3 -0.9(3) . . . . ?
C1 C2 C3 C4 2.1(4) . . . . ?
C1 C2 C3 C5 -173.8(3) . . . . ?
C1 C2 C12 C13 60.3(4) . . . . ?
C1 C2 C12 C17 -113.4(3) . . . . ?
O2 C1 C2 C3 178.1(4) . . . . ?
O2 C1 C2 C12 -4.8(6) . . . . ?
C2 C3 C4 O1 -0.8(3) . . . . ?
C2 C3 C5 C6 7.7(6) . . . . ?
C2 C3 C5 C10 -175.4(3) . . . . ?
C2 C12 C13 C14 -173.3(3) . . . . ?
C2 C12 C13 C18 8.7(5) . . . . ?
C2 C12 C17 C16 174.1(3) . . . . ?
O3 C8 C9 C10 177.3(3) . . . . ?
C3 C2 C12 C13 -123.3(4) . . . . ?
C3 C2 C12 C17 63.0(5) . . . . ?
C3 C5 C6 C7 176.8(3) . . . . ?
C3 C5 C10 C9 -177.5(3) . . . . ?
C4 O1 C1 O2 -178.5(3) . . . . ?
C4 O1 C1 C2 2.2(3) . . . . ?
C4 C3 C5 C6 -167.7(3) . . . . ?
C4 C3 C5 C10 9.2(5) . . . . ?
C5 C3 C4 O1 175.7(3) . . . . ?
C5 C6 C7 C8 0.2(5) . . . . ?
C6 C5 C10 C9 -0.4(5) . . . . ?
C6 C7 C8 O3 -178.1(3) . . . . ?
C6 C7 C8 C9 0.5(5) . . . . ?
C7 C8 C9 C10 -1.1(5) . . . . ?
C8 C9 C10 C5 1.1(5) . . . . ?
C10 C5 C6 C7 -0.3(5) . . . . ?
C11 O3 C8 C7 174.7(3) . . . . ?
C11 O3 C8 C9 -3.8(5) . . . . ?
C12 C2 C3 C4 -174.6(3) . . . . ?
C12 C2 C3 C5 9.6(6) . . . . ?
C12 C13 C14 C15 -1.0(5) . . . . ?
C12 C13 C18 O4 24.7(5) . . . . ?
C12 C13 C18 O5 -159.8(3) . . . . ?
C13 C12 C17 C16 0.1(5) . . . . ?
C13 C14 C15 C16 1.1(5) . . . . ?
C14 C13 C18 O4 -153.3(3) . . . . ?
C14 C13 C18 O5 22.2(4) . . . . ?
C14 C15 C16 C17 -0.6(5) . . . . ?
C15 C16 C17 C12 0.0(5) . . . . ?
C17 C12 C13 C14 0.4(5) . . . . ?
C17 C12 C13 C18 -177.6(3) . . . . ?
C18 C13 C14 C15 176.9(3) . . . . ?
C19 O5 C18 O4 -2.6(5) . . . . ?
C19 O5 C18 C13 -178.3(3) . . . . ?
